data_7230271
loop_
_publ_author_name
'Hu, Bo-Wen'
'Ferlay, Sylvie'
'Gruber-Kyritsakas, Nathalie'
'Hosseini, Mir Wais'

_publ_section_title
;
 Structural phase diagrams and isomerism inflexible honeycomb-like 2D
 hydrogen bonded solid solutions
;
_journal_issue 13
_journal_name_full CrystEngComm
_journal_page_first 1853
_journal_paper_doi 10.1039/C8CE00023A
_journal_volume 20
_journal_year 2018
_chemical_formula_moiety 'C14 H20 N4 O, 0.5(C14 H20 N4), C6 Fe N6, 4(H2 O)'
_chemical_formula_sum 'C27 H38 Fe N12 O5'
_chemical_formula_weight 666.54
_space_group_crystal_system monoclinic
_space_group_IT_number 14
_space_group_name_Hall '-P 2yn'
_space_group_name_H-M_alt 'P 1 21/n 1'
_symmetry_space_group_name_Hall '-P 2yn'
_symmetry_space_group_name_H-M 'P 1 21/n 1'
_atom_sites_solution_hydrogens mixed
_audit_creation_method SHELXL-2014
_audit_update_record
;
2017-05-15 deposited with the CCDC.
2018-02-22 downloaded from the CCDC.
;
_cell_angle_alpha 90
_cell_angle_beta 94.818(2)
_cell_angle_gamma 90
_cell_formula_units_Z 4
_cell_length_a 7.0846(5)
_cell_length_b 35.531(2)
_cell_length_c 12.6872(8)
_cell_measurement_reflns_used 16000
_cell_measurement_temperature 173(2)
_cell_measurement_theta_max 25.54
_cell_measurement_theta_min 2.54
_cell_volume 3182.4(4)
_computing_cell_refinement 'Bruker SAINT'
_computing_data_collection 'Bruker APEX2'
_computing_data_reduction 'Bruker SAINT'
_computing_molecular_graphics 'Bruker SHELXTL'
_computing_publication_material 'Bruker SHELXTL'
_computing_structure_refinement 'SHELXL-97 (Sheldrick, 2014)'
_computing_structure_solution 'SHELXS-97 (Sheldrick, 2014)'
_diffrn_ambient_temperature 173(2)
_diffrn_measured_fraction_theta_full 0.958
_diffrn_measured_fraction_theta_max 0.984
_diffrn_measurement_device_type 'Bruker APEX-II CCD'
_diffrn_measurement_method '\f and \w scans'
_diffrn_radiation_monochromator graphite
_diffrn_radiation_source 'fine-focus sealed tube'
_diffrn_radiation_type MoK\a
_diffrn_radiation_wavelength 0.71073
_diffrn_reflns_av_R_equivalents 0.0347
_diffrn_reflns_av_unetI/netI 0.0366
_diffrn_reflns_Laue_measured_fraction_full 0.958
_diffrn_reflns_Laue_measured_fraction_max 0.984
_diffrn_reflns_limit_h_max 7
_diffrn_reflns_limit_h_min -8
_diffrn_reflns_limit_k_max 42
_diffrn_reflns_limit_k_min -42
_diffrn_reflns_limit_l_max 14
_diffrn_reflns_limit_l_min -15
_diffrn_reflns_number 16842
_diffrn_reflns_point_group_measured_fraction_full 0.958
_diffrn_reflns_point_group_measured_fraction_max 0.984
_diffrn_reflns_theta_full 25.242
_diffrn_reflns_theta_max 25.000
_diffrn_reflns_theta_min 2.293
_exptl_absorpt_coefficient_mu 0.531
_exptl_absorpt_correction_T_max 0.978
_exptl_absorpt_correction_T_min 0.964
_exptl_absorpt_correction_type multi-scan
_exptl_absorpt_process_details sadabs
_exptl_crystal_colour colorless
_exptl_crystal_density_diffrn 1.391
_exptl_crystal_density_meas ?
_exptl_crystal_description prism
_exptl_crystal_F_000 1400
_exptl_crystal_size_max 0.060
_exptl_crystal_size_mid 0.050
_exptl_crystal_size_min 0.050
_refine_diff_density_max 0.722
_refine_diff_density_min -0.445
_refine_diff_density_rms 0.069
_refine_ls_extinction_method none
_refine_ls_goodness_of_fit_ref 1.045
_refine_ls_hydrogen_treatment mixed
_refine_ls_matrix_type full
_refine_ls_number_parameters 450
_refine_ls_number_reflns 5524
_refine_ls_number_restraints 14
_refine_ls_restrained_S_all 1.048
_refine_ls_R_factor_all 0.0554
_refine_ls_R_factor_gt 0.0469
_refine_ls_shift/su_max 0.006
_refine_ls_shift/su_mean 0.000
_refine_ls_structure_factor_coef Fsqd
_refine_ls_weighting_details 'w=1/[\s^2^(Fo^2^)+(0.0424P)^2^+6.2679P] where P=(Fo^2^+2Fc^2^)/3'
_refine_ls_weighting_scheme calc
_refine_ls_wR_factor_gt 0.1135
_refine_ls_wR_factor_ref 0.1191
_reflns_Friedel_coverage 0.000
_reflns_number_gt 4699
_reflns_number_total 5524
_reflns_threshold_expression 'I > 2\s(I)'
_cod_data_source_file c8ce00023a1.cif
_cod_data_source_block e3313
_cod_depositor_comments
;
The following automatic conversions were performed:

'_exptl_crystal_density_meas' value 'none' was changed to '?' - the
value is perceived as not measured.

Automatic conversion script
Id: cif_fix_values 4973 2017-02-22 13:04:09Z antanas 

 Adding full bibliography for 7230268--7230272.cif.
;
_cod_database_code 7230271
_shelx_space_group_comment
;
The symmetry employed for this shelxl refinement is uniquely defined
by the following loop, which should always be used as a source of
symmetry information in preference to the above space-group names.
They are only intended as comments.
;
_shelx_estimated_absorpt_t_min 0.969
_shelx_estimated_absorpt_t_max 0.974
_shelxl_version_number 2014-3

loop_
_space_group_symop_operation_xyz
'x, y, z'
'-x+1/2, y+1/2, -z+1/2'
'-x, -y, -z'
'x-1/2, -y-1/2, z-1/2'

loop_
_atom_site_label
_atom_site_type_symbol
_atom_site_fract_x
_atom_site_fract_y
_atom_site_fract_z
_atom_site_U_iso_or_equiv
_atom_site_adp_type
_atom_site_occupancy
_atom_site_site_symmetry_order
_atom_site_calc_flag
_atom_site_refinement_flags_posn
_atom_site_refinement_flags_adp
_atom_site_refinement_flags_occupancy
_atom_site_disorder_assembly
_atom_site_disorder_group
O1W O 0.5051(5) 0.41742(8) 0.0367(2) 0.0513(7) Uani 1 1 d D . . A 4
O3W O 1.0270(5) 0.40454(10) 0.2456(3) 0.0684(9) Uani 1 1 d D . . B 4
H3C H 0.982(6) 0.4254(10) 0.214(4) 0.097 Uiso 1 1 d D U . C 4
Fe1 Fe 0.22731(5) 0.63538(2) 0.34103(3) 0.01229(12) Uani 1 1 d . . . D 4
C1 C 0.3859(4) 0.67514(7) 0.4057(2) 0.0150(6) Uani 1 1 d . . . D 4
N1 N 0.4659(3) 0.70087(7) 0.4419(2) 0.0209(5) Uani 1 1 d . . . D 4
C2 C 0.3892(4) 0.59637(7) 0.4069(2) 0.0167(6) Uani 1 1 d . . . D 4
N2 N 0.4783(4) 0.57347(7) 0.4514(2) 0.0251(6) Uani 1 1 d . . . D 4
C3 C 0.0767(4) 0.67736(7) 0.2824(2) 0.0148(6) Uani 1 1 d . . . D 4
N3 N 0.0024(3) 0.70461(7) 0.25135(19) 0.0203(5) Uani 1 1 d . . . D 4
C4 C 0.0926(4) 0.63334(7) 0.4682(2) 0.0176(6) Uani 1 1 d . . . D 4
N4 N 0.0196(4) 0.63047(7) 0.5455(2) 0.0264(6) Uani 1 1 d . . . D 4
C5 C 0.3661(4) 0.63428(7) 0.2152(2) 0.0164(6) Uani 1 1 d . . . D 4
N5 N 0.4446(4) 0.63238(7) 0.1397(2) 0.0266(6) Uani 1 1 d . . . D 4
C6 C 0.0565(4) 0.59794(8) 0.2735(2) 0.0192(6) Uani 1 1 d . . . D 4
N6 N -0.0420(4) 0.57601(7) 0.2317(2) 0.0293(6) Uani 1 1 d . . . D 4
C7 C 0.6834(4) 0.70020(7) 0.6578(2) 0.0149(6) Uani 1 1 d . . . E 4
N7 N 0.6938(3) 0.66396(6) 0.64060(19) 0.0180(5) Uani 1 1 d . . . E 4
H7 H 0.7948 0.6550 0.6133 0.022 Uiso 1 1 calc R U . E 4
C8 C 0.5441(4) 0.63759(8) 0.6649(3) 0.0251(7) Uani 1 1 d . . . E 4
H8A H 0.6013 0.6132 0.6883 0.030 Uiso 1 1 calc R U . E 4
H8B H 0.4582 0.6330 0.6006 0.030 Uiso 1 1 calc R U . E 4
C9 C 0.4335(5) 0.65351(9) 0.7507(3) 0.0327(8) Uani 1 1 d . . . E 4
H9 H 0.3171 0.6379 0.7551 0.039 Uiso 1 1 calc R U . E 4
O1 O 0.5286(7) 0.65381(14) 0.8448(3) 0.0339(11) Uani 0.5 1 d . . P E 4
H1 H 0.5311 0.6320 0.8703 0.051 Uiso 1 1 calc R U . E 4
C10 C 0.3736(5) 0.69324(9) 0.7247(3) 0.0335(8) Uani 1 1 d . . . E 4
H10A H 0.2783 0.6933 0.6630 0.040 Uiso 1 1 calc R U . E 4
H10B H 0.3152 0.7045 0.7855 0.040 Uiso 1 1 calc R U . E 4
N8 N 0.5385(3) 0.71541(7) 0.70072(19) 0.0211(5) Uani 1 1 d . . . E 4
H8 H 0.5411 0.7396 0.7154 0.025 Uiso 1 1 calc R U . E 4
C11 C 0.8386(4) 0.72499(7) 0.6274(2) 0.0149(6) Uani 1 1 d . . . E 4
C12 C 0.9141(4) 0.75229(7) 0.6973(2) 0.0153(6) Uani 1 1 d . . . E 4
H12 H 0.8670 0.7550 0.7648 0.018 Uiso 1 1 calc R U . E 4
C13 C 1.0583(4) 0.77549(7) 0.6683(2) 0.0157(6) Uani 1 1 d . . . E 4
H13 H 1.1104 0.7942 0.7158 0.019 Uiso 1 1 calc R U . E 4
C14 C 1.1261(4) 0.77127(7) 0.5692(2) 0.0149(6) Uani 1 1 d . . . E 4
C15 C 1.0504(4) 0.74398(7) 0.4993(2) 0.0158(6) Uani 1 1 d . . . E 4
H15 H 1.0977 0.7412 0.4318 0.019 Uiso 1 1 calc R U . E 4
C16 C 0.9059(4) 0.72090(7) 0.5282(2) 0.0150(6) Uani 1 1 d . . . E 4
H16 H 0.8531 0.7024 0.4804 0.018 Uiso 1 1 calc R U . E 4
C17 C 1.2838(4) 0.79528(7) 0.5382(2) 0.0158(6) Uani 1 1 d . . . E 4
N9 N 1.4287(3) 0.77889(7) 0.4992(2) 0.0217(5) Uani 1 1 d . . . E 4
H9A H 1.4247 0.7545 0.4871 0.026 Uiso 1 1 calc R U . E 4
C18 C 1.5971(4) 0.80016(9) 0.4752(3) 0.0304(8) Uani 1 1 d . . . E 4
H18A H 1.6593 0.7875 0.4177 0.036 Uiso 1 1 calc R U . E 4
H18B H 1.6886 0.8012 0.5385 0.036 Uiso 1 1 calc R U . E 4
C19 C 1.5392(5) 0.83926(9) 0.4418(3) 0.0316(8) Uani 1 1 d . . . E 4
H19 H 1.6552 0.8547 0.4337 0.038 Uiso 1 1 calc R U . E 4
O2 O 1.4405(6) 0.83578(12) 0.3472(3) 0.0268(10) Uani 0.5 1 d . . P E 4
H2 H 1.4320 0.8569 0.3173 0.040 Uiso 1 1 calc R U . E 4
C20 C 1.4258(4) 0.85723(8) 0.5229(3) 0.0232(7) Uani 1 1 d . . . E 4
H20A H 1.5098 0.8632 0.5870 0.028 Uiso 1 1 calc R U . E 4
H20B H 1.3697 0.8810 0.4944 0.028 Uiso 1 1 calc R U . E 4
N10 N 1.2751(3) 0.83189(6) 0.55064(18) 0.0178(5) Uani 1 1 d . . . E 4
H10 H 1.1746 0.8416 0.5767 0.021 Uiso 1 1 calc R U . E 4
C21 C 0.6640(4) 0.49999(8) 0.3562(2) 0.0216(6) Uani 1 1 d . . . F 4
N11 N 0.5306(4) 0.47513(9) 0.3693(2) 0.0385(8) Uani 1 1 d . . . F 4
H11A H 0.5440 0.4599 0.4240 0.046 Uiso 1 1 calc R U . F 4
C22 C 0.3599(6) 0.47190(15) 0.2958(4) 0.0677(16) Uani 1 1 d . . . F 4
C23 C 0.3100(7) 0.50707(14) 0.2506(5) 0.0332(11) Uani 0.7 1 d . . P F 4
H23A H 0.2578 0.5231 0.3051 0.040 Uiso 0.7 1 calc R U P F 4
H23B H 0.2084 0.5032 0.1931 0.040 Uiso 0.7 1 calc R U P F 4
C23A C 0.3704(14) 0.4938(3) 0.2036(8) 0.018(2) Uani 0.3 1 d . . P F 4
H23C H 0.2387 0.5000 0.1769 0.021 Uiso 0.3 1 calc R U P F 4
H23D H 0.4219 0.4773 0.1500 0.021 Uiso 0.3 1 calc R U P F 4
C24 C 0.4766(5) 0.52838(9) 0.2050(3) 0.0299(7) Uani 1 1 d . . . F 4
N12 N 0.6486(3) 0.52414(7) 0.27796(19) 0.0215(5) Uani 1 1 d . . . F 4
H12A H 0.7463 0.5387 0.2684 0.026 Uiso 1 1 calc R U . F 4
C25 C 0.8362(4) 0.50022(8) 0.4306(2) 0.0201(6) Uani 1 1 d . . . F 4
C26 C 0.9191(4) 0.46625(8) 0.4643(2) 0.0209(6) Uani 1 1 d . . . F 4
H26 H 0.8637 0.4431 0.4401 0.025 Uiso 1 1 calc R U . F 4
C27 C 0.9176(4) 0.53396(8) 0.4668(2) 0.0210(6) Uani 1 1 d . . . F 4
H27 H 0.8614 0.5572 0.4443 0.025 Uiso 1 1 calc R U . F 4
H1C H 0.518(7) 0.4019(11) -0.011(3) 0.082 Uiso 1 1 d D U . G 4
H1D H 0.554(5) 0.4363(8) 0.059(4) 0.082 Uiso 1 1 d D U . H 4
O2W O 0.8361(4) 0.54076(9) 0.0344(2) 0.0570(8) Uani 1 1 d D . . I 4
H2C H 0.930(5) 0.5286(12) 0.011(3) 0.071 Uiso 1 1 d D U . J 4
H2D H 0.853(6) 0.5528(12) 0.094(2) 0.071 Uiso 1 1 d D U . K 4
H3D H 0.983(7) 0.3973(14) 0.306(3) 0.097 Uiso 1 1 d D U . L 4
O4W O 0.8454(5) 0.45931(10) 0.0941(3) 0.0740(10) Uani 1 1 d D . . M 4
H4C H 0.778(4) 0.4475(12) 0.139(3) 0.086 Uiso 1 1 d D U . N 4
H4D H 0.807(7) 0.4767(12) 0.052(4) 0.086 Uiso 1 1 d D U . O 4

loop_
_atom_site_aniso_label
_atom_site_aniso_U_11
_atom_site_aniso_U_22
_atom_site_aniso_U_33
_atom_site_aniso_U_23
_atom_site_aniso_U_13
_atom_site_aniso_U_12
O1W 0.070(2) 0.0506(18) 0.0332(15) -0.0114(13) 0.0057(14) -0.0043(15)
O3W 0.079(2) 0.065(2) 0.062(2) 0.0003(17) 0.0112(18) -0.0042(18)
Fe1 0.0134(2) 0.0095(2) 0.0141(2) 0.00055(14) 0.00182(15) -0.00061(15)
C1 0.0136(14) 0.0162(14) 0.0152(14) 0.0031(11) 0.0013(11) 0.0040(11)
N1 0.0205(13) 0.0158(12) 0.0257(14) -0.0019(10) -0.0022(11) -0.0012(10)
C2 0.0170(14) 0.0152(13) 0.0185(14) -0.0018(11) 0.0057(12) -0.0005(11)
N2 0.0252(14) 0.0220(13) 0.0281(14) 0.0041(11) 0.0017(11) 0.0040(11)
C3 0.0151(14) 0.0154(14) 0.0139(13) -0.0002(11) 0.0010(11) -0.0028(11)
N3 0.0205(13) 0.0184(13) 0.0218(13) 0.0024(10) 0.0002(10) 0.0001(10)
C4 0.0167(14) 0.0122(13) 0.0241(16) 0.0021(11) 0.0032(12) 0.0032(11)
N4 0.0312(15) 0.0201(13) 0.0296(15) 0.0031(11) 0.0132(12) 0.0048(11)
C5 0.0170(14) 0.0097(12) 0.0224(15) -0.0007(11) 0.0004(12) -0.0030(10)
N5 0.0290(14) 0.0248(13) 0.0277(15) -0.0023(11) 0.0123(12) -0.0056(11)
C6 0.0209(15) 0.0177(14) 0.0197(15) 0.0046(12) 0.0055(12) -0.0025(12)
N6 0.0351(16) 0.0255(14) 0.0265(14) 0.0013(11) -0.0019(12) -0.0157(12)
C7 0.0155(14) 0.0176(14) 0.0116(13) -0.0011(10) 0.0010(11) -0.0014(11)
N7 0.0156(12) 0.0148(12) 0.0245(13) -0.0003(10) 0.0082(10) -0.0014(9)
C8 0.0258(16) 0.0145(14) 0.0360(18) 0.0003(12) 0.0092(14) -0.0067(12)
C9 0.0338(19) 0.0264(17) 0.041(2) 0.0019(14) 0.0180(16) -0.0088(14)
O1 0.041(3) 0.041(3) 0.019(2) 0.010(2) -0.001(2) -0.008(2)
C10 0.0240(17) 0.0279(17) 0.052(2) -0.0025(15) 0.0225(16) -0.0049(13)
N8 0.0205(13) 0.0155(12) 0.0292(14) -0.0044(10) 0.0127(11) -0.0032(10)
C11 0.0112(13) 0.0146(13) 0.0191(14) -0.0001(11) 0.0024(11) -0.0003(10)
C12 0.0144(14) 0.0161(13) 0.0158(14) -0.0012(11) 0.0034(11) 0.0015(11)
C13 0.0139(14) 0.0150(13) 0.0183(14) -0.0031(11) 0.0017(11) 0.0010(11)
C14 0.0100(13) 0.0145(13) 0.0203(14) 0.0005(11) 0.0016(11) -0.0002(10)
C15 0.0154(14) 0.0159(13) 0.0164(14) -0.0012(11) 0.0040(11) 0.0018(11)
C16 0.0123(13) 0.0142(13) 0.0185(14) -0.0019(11) 0.0006(11) -0.0007(10)
C17 0.0148(14) 0.0162(14) 0.0165(14) -0.0015(11) 0.0014(11) -0.0022(11)
N9 0.0203(13) 0.0139(12) 0.0330(14) -0.0041(10) 0.0143(11) -0.0030(10)
C18 0.0218(16) 0.0263(16) 0.046(2) 0.0006(14) 0.0179(15) -0.0036(13)
C19 0.0307(18) 0.0244(16) 0.042(2) 0.0023(14) 0.0172(16) -0.0082(14)
O2 0.037(3) 0.031(2) 0.011(2) 0.0085(17) -0.0039(18) -0.010(2)
C20 0.0223(16) 0.0158(14) 0.0322(17) 0.0006(12) 0.0061(13) -0.0044(12)
N10 0.0173(12) 0.0142(11) 0.0226(13) 0.0005(9) 0.0054(10) -0.0010(9)
C21 0.0191(15) 0.0204(14) 0.0254(16) 0.0046(12) 0.0016(12) -0.0012(12)
N11 0.0277(15) 0.0472(18) 0.0381(17) 0.0254(14) -0.0120(13) -0.0186(13)
C22 0.038(2) 0.094(4) 0.065(3) 0.052(3) -0.030(2) -0.038(2)
C23 0.024(3) 0.026(3) 0.048(3) -0.003(2) -0.009(2) -0.003(2)
C23A 0.017(5) 0.022(5) 0.013(5) -0.008(4) -0.007(4) 0.005(4)
C24 0.0284(18) 0.0314(17) 0.0282(17) 0.0072(14) -0.0083(14) -0.0022(14)
N12 0.0200(13) 0.0203(12) 0.0237(13) 0.0044(10) -0.0004(10) -0.0029(10)
C25 0.0157(14) 0.0203(14) 0.0244(15) 0.0047(12) 0.0027(12) -0.0006(12)
C26 0.0198(15) 0.0147(14) 0.0283(16) 0.0020(12) 0.0025(12) -0.0021(11)
C27 0.0199(15) 0.0167(14) 0.0269(16) 0.0044(12) 0.0039(12) 0.0021(11)
O2W 0.0555(19) 0.062(2) 0.0536(19) -0.0278(15) 0.0062(15) -0.0054(15)
O4W 0.071(2) 0.067(2) 0.084(3) -0.0167(19) 0.006(2) -0.0011(19)

loop_
_atom_type_symbol
_atom_type_description
_atom_type_scat_dispersion_real
_atom_type_scat_dispersion_imag
_atom_type_scat_source
C C 0.0033 0.0016 'International Tables Vol C Tables 4.2.6.8 and 6.1.1.4'
H H 0.0000 0.0000 'International Tables Vol C Tables 4.2.6.8 and 6.1.1.4'
N N 0.0061 0.0033 'International Tables Vol C Tables 4.2.6.8 and 6.1.1.4'
O O 0.0106 0.0060 'International Tables Vol C Tables 4.2.6.8 and 6.1.1.4'
Fe Fe 0.3463 0.8444 'International Tables Vol C Tables 4.2.6.8 and 6.1.1.4'

loop_
_geom_angle_atom_site_label_1
_geom_angle_atom_site_label_2
_geom_angle_atom_site_label_3
_geom_angle
_geom_angle_site_symmetry_1
_geom_angle_site_symmetry_3
H1C O1W H1D 139(4) . .
H3C O3W H3D 119(3) . .
C1 Fe1 C4 89.05(11) . .
C1 Fe1 C3 83.28(11) . .
C4 Fe1 C3 93.09(11) . .
C1 Fe1 C5 92.71(11) . .
C4 Fe1 C5 176.58(11) . .
C3 Fe1 C5 90.02(11) . .
C1 Fe1 C2 92.14(11) . .
C4 Fe1 C2 85.99(11) . .
C3 Fe1 C2 175.35(11) . .
C5 Fe1 C2 91.02(11) . .
C1 Fe1 C6 176.39(12) . .
C4 Fe1 C6 90.55(12) . .
C3 Fe1 C6 93.16(12) . .
C5 Fe1 C6 87.88(11) . .
C2 Fe1 C6 91.41(12) . .
N1 C1 Fe1 173.7(2) . .
N2 C2 Fe1 175.6(2) . .
N3 C3 Fe1 173.1(2) . .
N4 C4 Fe1 176.1(3) . .
N5 C5 Fe1 177.4(2) . .
N6 C6 Fe1 178.5(3) . .
N7 C7 N8 122.0(2) . .
N7 C7 C11 119.1(2) . .
N8 C7 C11 118.9(2) . .
C7 N7 C8 122.8(2) . .
C7 N7 H7 118.6 . .
C8 N7 H7 118.6 . .
N7 C8 C9 110.0(2) . .
N7 C8 H8A 109.7 . .
C9 C8 H8A 109.7 . .
N7 C8 H8B 109.7 . .
C9 C8 H8B 109.7 . .
H8A C8 H8B 108.2 . .
O1 C9 C10 107.7(3) . .
O1 C9 C8 113.6(4) . .
C10 C9 C8 110.5(3) . .
O1 C9 H9 108.3 . .
C10 C9 H9 108.3 . .
C8 C9 H9 108.3 . .
C9 O1 H1 109.5 . .
N8 C10 C9 109.6(3) . .
N8 C10 H10A 109.7 . .
C9 C10 H10A 109.7 . .
N8 C10 H10B 109.7 . .
C9 C10 H10B 109.7 . .
H10A C10 H10B 108.2 . .
C7 N8 C10 121.9(2) . .
C7 N8 H8 119.0 . .
C10 N8 H8 119.0 . .
C16 C11 C12 120.5(2) . .
C16 C11 C7 119.4(2) . .
C12 C11 C7 120.1(2) . .
C13 C12 C11 119.9(2) . .
C13 C12 H12 120.0 . .
C11 C12 H12 120.0 . .
C12 C13 C14 119.6(3) . .
C12 C13 H13 120.2 . .
C14 C13 H13 120.2 . .
C15 C14 C13 120.5(2) . .
C15 C14 C17 119.3(2) . .
C13 C14 C17 120.2(2) . .
C14 C15 C16 119.9(3) . .
C14 C15 H15 120.1 . .
C16 C15 H15 120.1 . .
C11 C16 C15 119.7(2) . .
C11 C16 H16 120.2 . .
C15 C16 H16 120.2 . .
N9 C17 N10 122.1(2) . .
N9 C17 C14 118.3(2) . .
N10 C17 C14 119.5(2) . .
C17 N9 C18 121.7(2) . .
C17 N9 H9A 119.2 . .
C18 N9 H9A 119.2 . .
N9 C18 C19 109.2(3) . .
N9 C18 H18A 109.8 . .
C19 C18 H18A 109.8 . .
N9 C18 H18B 109.8 . .
C19 C18 H18B 109.8 . .
H18A C18 H18B 108.3 . .
O2 C19 C18 106.1(3) . .
O2 C19 C20 112.5(3) . .
C18 C19 C20 110.5(3) . .
O2 C19 H19 109.2 . .
C18 C19 H19 109.2 . .
C20 C19 H19 109.2 . .
C19 O2 H2 109.5 . .
N10 C20 C19 110.3(2) . .
N10 C20 H20A 109.6 . .
C19 C20 H20A 109.6 . .
N10 C20 H20B 109.6 . .
C19 C20 H20B 109.6 . .
H20A C20 H20B 108.1 . .
C17 N10 C20 122.6(2) . .
C17 N10 H10 118.7 . .
C20 N10 H10 118.7 . .
N12 C21 N11 121.4(3) . .
N12 C21 C25 119.5(3) . .
N11 C21 C25 119.2(3) . .
C21 N11 C22 122.4(3) . .
C21 N11 H11A 118.8 . .
C22 N11 H11A 118.8 . .
C23 C22 C23A 37.1(4) . .
C23 C22 N11 110.8(4) . .
C23A C22 N11 112.6(5) . .
C22 C23 C24 114.3(4) . .
C22 C23 H23A 108.7 . .
C24 C23 H23A 108.7 . .
C22 C23 H23B 108.7 . .
C24 C23 H23B 108.7 . .
H23A C23 H23B 107.6 . .
C22 C23A C24 121.6(7) . .
C22 C23A H23C 106.9 . .
C24 C23A H23C 106.9 . .
C22 C23A H23D 106.9 . .
C24 C23A H23D 106.9 . .
H23C C23A H23D 106.7 . .
C23A C24 N12 108.9(4) . .
C23A C24 C23 34.6(4) . .
N12 C24 C23 109.3(3) . .
C21 N12 C24 123.7(3) . .
C21 N12 H12A 118.2 . .
C24 N12 H12A 118.2 . .
C27 C25 C26 119.5(3) . .
C27 C25 C21 120.8(3) . .
C26 C25 C21 119.7(3) . .
C25 C26 C27 120.3(3) . 3_766
C25 C26 H26 119.8 . .
C27 C26 H26 119.8 3_766 .
C25 C27 C26 120.2(3) . 3_766
C25 C27 H27 119.9 . .
C26 C27 H27 119.9 3_766 .
H2C O2W H2D 119(3) . .
H4C O4W H4D 126(3) . .

loop_
_geom_bond_atom_site_label_1
_geom_bond_atom_site_label_2
_geom_bond_distance
_geom_bond_site_symmetry_2
O1W H1C 0.827(18) .
O1W H1D 0.797(17) .
O3W H3C 0.890(18) .
O3W H3D 0.893(19) .
Fe1 C1 1.944(3) .
Fe1 C4 1.943(3) .
Fe1 C3 1.945(3) .
Fe1 C5 1.945(3) .
Fe1 C2 1.943(3) .
Fe1 C6 1.948(3) .
C1 N1 1.150(4) .
C2 N2 1.149(4) .
C3 N3 1.156(4) .
C4 N4 1.152(4) .
C5 N5 1.149(4) .
C6 N6 1.146(4) .
C7 N7 1.309(3) .
C7 N8 1.318(3) .
C7 C11 1.485(4) .
N7 C8 1.467(3) .
N7 H7 0.8800 .
C8 C9 1.503(4) .
C8 H8A 0.9900 .
C8 H8B 0.9900 .
C9 O1 1.321(6) .
C9 C10 1.502(5) .
C9 H9 1.0000 .
O1 H1 0.8400 .
C10 N8 1.462(4) .
C10 H10A 0.9900 .
C10 H10B 0.9900 .
N8 H8 0.8800 .
C11 C16 1.391(4) .
C11 C12 1.390(4) .
C12 C13 1.386(4) .
C12 H12 0.9500 .
C13 C14 1.392(4) .
C13 H13 0.9500 .
C14 C15 1.391(4) .
C14 C17 1.485(4) .
C15 C16 1.385(4) .
C15 H15 0.9500 .
C16 H16 0.9500 .
C17 N9 1.313(4) .
C17 N10 1.312(3) .
N9 C18 1.466(4) .
N9 H9A 0.8800 .
C18 C19 1.499(4) .
C18 H18A 0.9900 .
C18 H18B 0.9900 .
C19 O2 1.343(5) .
C19 C20 1.500(4) .
C19 H19 1.0000 .
O2 H2 0.8400 .
C20 N10 1.462(3) .
C20 H20A 0.9900 .
C20 H20B 0.9900 .
N10 H10 0.8800 .
C21 N12 1.310(4) .
C21 N11 1.314(4) .
C21 C25 1.478(4) .
N11 C22 1.468(5) .
N11 H11A 0.8800 .
C22 C23 1.408(7) .
C22 C23A 1.412(10) .
C23 C24 1.554(6) .
C23 H23A 0.9900 .
C23 H23B 0.9900 .
C23A C24 1.440(10) .
C23A H23C 0.9900 .
C23A H23D 0.9900 .
C24 N12 1.474(4) .
N12 H12A 0.8800 .
C25 C27 1.392(4) .
C25 C26 1.394(4) .
C26 C27 1.390(4) 3_766
C26 H26 0.9500 .
C27 C26 1.390(4) 3_766
C27 H27 0.9500 .
O2W H2C 0.866(18) .
O2W H2D 0.864(18) .
O4W H4C 0.876(18) .
O4W H4D 0.843(18) .
